data_7234464
loop_
_publ_author_name
'Maxime Romain'
'Denis Tondelier'
'Olivier Jeannin'
'Bernard Geffroy'
'Joelle Rault-Berthelot'
'Cyril Poriel'

_publ_section_title
;
 Properties modulation of organic semi-conductors based on a
 donor-spiro-acceptor (D-spiro-A) molecular design: new host materials for
 efficient sky-blue PhOLEDs
;
_journal_name_full 'Journal of Materials Chemistry C'
_journal_page_first 9701
_journal_page_last 9713
_journal_paper_doi 10.1039/C5TC01812A
_journal_volume 3
_journal_year 2015
_chemical_formula_moiety 'C29 H21 N3 O'
_chemical_formula_sum 'C29 H21 N3 O'
_chemical_formula_weight 427.49
_space_group_IT_number 2
_space_group_name_Hall '-P 1'
_space_group_name_H-M_alt 'P -1'
_symmetry_cell_setting triclinic
_symmetry_space_group_name_Hall '-P 1'
_symmetry_space_group_name_H-M 'P -1'
_atom_sites_solution_hydrogens geom
_atom_sites_solution_primary direct
_atom_sites_solution_secondary difmap
_cell_angle_alpha 82.589(3)
_cell_angle_beta 88.377(3)
_cell_angle_gamma 89.054(3)
_cell_formula_units_Z 2
_cell_length_a 8.5755(6)
_cell_length_b 10.4262(6)
_cell_length_c 11.8511(8)
_cell_measurement_reflns_used 3549
_cell_measurement_temperature 150(2)
_cell_measurement_theta_max 27.43
_cell_measurement_theta_min 2.98
_cell_volume 1050.24(12)
_computing_cell_refinement 'Bruker SMART (Bruker, 2002)'
_computing_data_collection 'Bruker SAINT (Bruker, 2002)'
_computing_data_reduction 'Bruker SAINT (Bruker, 2002)'
_computing_molecular_graphics 'Ortep-3 for Windows (Farrugia, 1997)'
_computing_publication_material 'WinGX publication routines (Farrugia, 1999)'
_computing_structure_refinement 'SHELXL-97 (Sheldrick, 1997)'
_computing_structure_solution 'SIR97 (ALtomare et al., 1999))'
_diffrn_ambient_temperature 150(2)
_diffrn_detector 'CCD plate'
_diffrn_measured_fraction_theta_full 0.995
_diffrn_measured_fraction_theta_max 0.995
_diffrn_measurement_device_type 'APEXII, Bruker-AXS'
_diffrn_measurement_method 'CCD rotation images, thin slices'
_diffrn_radiation_monochromator graphite
_diffrn_radiation_probe x-ray
_diffrn_radiation_type MoK\a
_diffrn_radiation_wavelength 0.71073
_diffrn_reflns_av_R_equivalents 0.0487
_diffrn_reflns_av_sigmaI/netI 0.0538
_diffrn_reflns_limit_h_max 11
_diffrn_reflns_limit_h_min -11
_diffrn_reflns_limit_k_max 8
_diffrn_reflns_limit_k_min -13
_diffrn_reflns_limit_l_max 15
_diffrn_reflns_limit_l_min -15
_diffrn_reflns_number 13095
_diffrn_reflns_theta_full 27.50
_diffrn_reflns_theta_max 27.50
_diffrn_reflns_theta_min 1.73
_exptl_absorpt_coefficient_mu 0.083
_exptl_absorpt_correction_T_max 0.998
_exptl_absorpt_correction_T_min 0.990
_exptl_absorpt_correction_type multi-scan
_exptl_absorpt_process_details
;
  [Sheldrick, G.M. (2002). SADABS Bruker AXS Inc., Madison, Wisconsin, USA]
;
_exptl_crystal_colour colorless
_exptl_crystal_density_diffrn 1.352
_exptl_crystal_density_method 'not measured'
_exptl_crystal_description prism
_exptl_crystal_F_000 448
_exptl_crystal_size_max 0.12
_exptl_crystal_size_mid 0.1
_exptl_crystal_size_min 0.03
_refine_diff_density_max 0.261
_refine_diff_density_min -0.321
_refine_diff_density_rms 0.075
_refine_ls_extinction_method none
_refine_ls_goodness_of_fit_ref 1.097
_refine_ls_hydrogen_treatment constr
_refine_ls_matrix_type full
_refine_ls_number_parameters 299
_refine_ls_number_reflns 4803
_refine_ls_number_restraints 0
_refine_ls_restrained_S_all 1.097
_refine_ls_R_factor_all 0.0689
_refine_ls_R_factor_gt 0.0478
_refine_ls_shift/su_max 0.000
_refine_ls_shift/su_mean 0.000
_refine_ls_structure_factor_coef Fsqd
_refine_ls_weighting_details 'calc w=1/[\s^2^(Fo^2^)+(0.0692P)^2^+0.1315P] where P=(Fo^2^+2Fc^2^)/3'
_refine_ls_weighting_scheme calc
_refine_ls_wR_factor_gt 0.1194
_refine_ls_wR_factor_ref 0.1424
_reflns_number_gt 3606
_reflns_number_total 4803
_reflns_threshold_expression >2sigma(I)
_cod_data_source_file J-Mater-Chem-C-2015-3-9701.cif
_cod_data_source_block 5
_cod_original_sg_symbol_H-M P-1
_cod_database_code 7234464

loop_
_symmetry_equiv_pos_as_xyz
'x, y, z'
'-x, -y, -z'

loop_
_atom_site_label
_atom_site_type_symbol
_atom_site_fract_x
_atom_site_fract_y
_atom_site_fract_z
_atom_site_U_iso_or_equiv
_atom_site_adp_type
_atom_site_occupancy
_atom_site_symmetry_multiplicity
_atom_site_calc_flag
_atom_site_refinement_flags
_atom_site_disorder_assembly
_atom_site_disorder_group
C1 C 0.03293(18) 0.95738(14) -0.26171(13) 0.0166(3) Uani 1 1 d . . .
C2 C 0.10124(19) 1.06296(15) -0.32833(14) 0.0210(4) Uani 1 1 d . . .
H2 H 0.0413 1.1132 -0.3818 0.025 Uiso 1 1 calc R . .
C3 C 0.25465(19) 1.09487(15) -0.31718(15) 0.0228(4) Uani 1 1 d . . .
H3 H 0.2970 1.1666 -0.3617 0.027 Uiso 1 1 calc R . .
C4 C 0.34542(19) 1.01899(15) -0.23891(15) 0.0228(4) Uani 1 1 d . . .
H4 H 0.4502 1.0376 -0.2323 0.027 Uiso 1 1 calc R . .
C5 C 0.27903(19) 0.91553(15) -0.17085(14) 0.0208(4) Uani 1 1 d . . .
H5 H 0.3407 0.8659 -0.1181 0.025 Uiso 1 1 calc R . .
C6 C 0.12175(18) 0.88255(14) -0.17846(13) 0.0163(3) Uani 1 1 d . . .
C7 C 0.06541(18) 0.76482(14) -0.09792(13) 0.0171(3) Uani 1 1 d . . .
C8 C 0.09618(18) 0.63860(14) -0.14851(13) 0.0173(3) Uani 1 1 d . . .
C9 C 0.2309(2) 0.59274(15) -0.19760(15) 0.0233(4) Uani 1 1 d . . .
H9 H 0.3211 0.6417 -0.2072 0.028 Uiso 1 1 calc R . .
C10 C 0.2256(2) 0.47025(16) -0.23194(15) 0.0274(4) Uani 1 1 d . . .
H10 H 0.3122 0.4364 -0.2674 0.033 Uiso 1 1 calc R . .
C11 C 0.0903(2) 0.39904(16) -0.21296(15) 0.0275(4) Uani 1 1 d . . .
H11 H 0.0906 0.3168 -0.2353 0.033 Uiso 1 1 calc R . .
C12 C -0.03546(19) 0.56089(14) -0.13568(13) 0.0180(3) Uani 1 1 d . . .
C13 C -0.16344(19) 0.63171(14) -0.08402(13) 0.0181(3) Uani 1 1 d . . .
C14 C -0.4037(2) 0.67039(16) -0.01220(15) 0.0255(4) Uani 1 1 d . . .
H14 H -0.5052 0.6442 0.0071 0.031 Uiso 1 1 calc R . .
C15 C -0.3608(2) 0.79343(17) 0.00825(15) 0.0254(4) Uani 1 1 d . . .
H15 H -0.4332 0.8469 0.0398 0.031 Uiso 1 1 calc R . .
C16 C -0.2100(2) 0.83646(15) -0.01845(14) 0.0229(4) Uani 1 1 d . . .
H16 H -0.1786 0.9176 -0.0041 0.027 Uiso 1 1 calc R . .
C17 C -0.10876(18) 0.75345(14) -0.06719(13) 0.0178(3) Uani 1 1 d . . .
C18 C -0.15407(18) 0.81500(14) -0.33338(13) 0.0169(3) Uani 1 1 d . . .
C19 C -0.03893(19) 0.75963(15) -0.39781(14) 0.0209(4) Uani 1 1 d . . .
H19 H 0.0597 0.7959 -0.4068 0.025 Uiso 1 1 calc R . .
C20 C -0.0710(2) 0.65078(15) -0.44850(16) 0.0266(4) Uani 1 1 d . . .
H20 H 0.0060 0.6149 -0.4921 0.032 Uiso 1 1 calc R . .
C21 C -0.2171(2) 0.59502(15) -0.43474(16) 0.0284(4) Uani 1 1 d . . .
H21 H -0.2384 0.5223 -0.4693 0.034 Uiso 1 1 calc R . .
C22 C -0.3310(2) 0.64836(15) -0.36921(16) 0.0260(4) Uani 1 1 d . . .
H22 H -0.4285 0.6102 -0.3588 0.031 Uiso 1 1 calc R . .
C23 C -0.30111(19) 0.75807(15) -0.31892(14) 0.0210(4) Uani 1 1 d . . .
H23 H -0.3787 0.7937 -0.2757 0.025 Uiso 1 1 calc R . .
C24 C -0.22436(17) 1.03944(14) -0.31435(14) 0.0173(3) Uani 1 1 d . . .
C25 C -0.23596(19) 1.13545(15) -0.24305(15) 0.0226(4) Uani 1 1 d . . .
H25 H -0.1877 1.1240 -0.1731 0.027 Uiso 1 1 calc R . .
C26 C -0.3200(2) 1.24875(15) -0.27669(17) 0.0271(4) Uani 1 1 d . . .
H26 H -0.3271 1.3133 -0.2294 0.032 Uiso 1 1 calc R . .
C27 C -0.3932(2) 1.26566(15) -0.38059(17) 0.0273(4) Uani 1 1 d . . .
H27 H -0.4483 1.3417 -0.4033 0.033 Uiso 1 1 calc R . .
C28 C -0.3839(2) 1.16917(16) -0.45026(15) 0.0250(4) Uani 1 1 d . . .
H28 H -0.4347 1.1798 -0.5192 0.030 Uiso 1 1 calc R . .
C29 C -0.29921(18) 1.05625(15) -0.41798(14) 0.0203(4) Uani 1 1 d . . .
H29 H -0.2926 0.9920 -0.4656 0.024 Uiso 1 1 calc R . .
N1 N -0.04135(17) 0.44087(12) -0.16438(12) 0.0228(3) Uani 1 1 d . . .
N2 N -0.30730(16) 0.58730(13) -0.05807(12) 0.0227(3) Uani 1 1 d . . .
N3 N -0.12629(15) 0.92861(12) -0.28179(11) 0.0176(3) Uani 1 1 d . . .
O001 O 0.15249(13) 0.76639(10) 0.00377(9) 0.0218(3) Uani 1 1 d . . .
H001 H 0.1305 0.7027 0.0493 0.033 Uiso 1 1 calc R . .

loop_
_atom_site_aniso_label
_atom_site_aniso_U_11
_atom_site_aniso_U_22
_atom_site_aniso_U_33
_atom_site_aniso_U_23
_atom_site_aniso_U_13
_atom_site_aniso_U_12
C1 0.0140(8) 0.0172(7) 0.0195(8) -0.0061(6) 0.0007(6) -0.0008(6)
C2 0.0213(9) 0.0197(8) 0.0216(9) -0.0015(6) -0.0006(7) 0.0002(6)
C3 0.0222(9) 0.0188(8) 0.0272(9) -0.0031(7) 0.0054(7) -0.0045(6)
C4 0.0146(8) 0.0264(8) 0.0286(9) -0.0081(7) 0.0021(7) -0.0054(6)
C5 0.0174(8) 0.0225(8) 0.0230(9) -0.0048(7) -0.0023(7) 0.0001(6)
C6 0.0160(8) 0.0153(7) 0.0185(8) -0.0054(6) 0.0008(6) -0.0010(6)
C7 0.0160(8) 0.0193(7) 0.0166(8) -0.0035(6) -0.0025(6) 0.0004(6)
C8 0.0194(8) 0.0165(7) 0.0155(8) 0.0003(6) -0.0036(6) 0.0008(6)
C9 0.0198(9) 0.0250(8) 0.0244(9) -0.0012(7) 0.0021(7) -0.0001(7)
C10 0.0289(10) 0.0283(9) 0.0254(9) -0.0068(7) 0.0033(8) 0.0081(7)
C11 0.0396(11) 0.0202(8) 0.0235(9) -0.0060(7) 0.0007(8) 0.0018(7)
C12 0.0225(8) 0.0175(7) 0.0137(8) -0.0007(6) -0.0032(6) 0.0001(6)
C13 0.0203(8) 0.0186(7) 0.0149(8) 0.0006(6) -0.0026(6) -0.0012(6)
C14 0.0180(9) 0.0331(9) 0.0244(9) 0.0006(7) 0.0005(7) -0.0022(7)
C15 0.0214(9) 0.0316(9) 0.0230(9) -0.0036(7) 0.0033(7) 0.0045(7)
C16 0.0260(9) 0.0200(8) 0.0229(9) -0.0037(7) -0.0004(7) 0.0004(7)
C17 0.0176(8) 0.0192(7) 0.0161(8) 0.0001(6) -0.0016(6) -0.0013(6)
C18 0.0197(8) 0.0137(7) 0.0168(8) 0.0004(6) -0.0034(6) -0.0017(6)
C19 0.0193(8) 0.0202(8) 0.0224(9) 0.0000(7) -0.0011(7) -0.0013(6)
C20 0.0307(10) 0.0206(8) 0.0288(10) -0.0052(7) -0.0007(8) 0.0030(7)
C21 0.0360(11) 0.0170(8) 0.0337(10) -0.0072(7) -0.0081(8) -0.0025(7)
C22 0.0241(9) 0.0211(8) 0.0326(10) -0.0011(7) -0.0056(8) -0.0057(7)
C23 0.0185(8) 0.0219(8) 0.0223(9) -0.0015(7) -0.0027(7) -0.0010(6)
C24 0.0117(8) 0.0171(7) 0.0227(8) -0.0013(6) 0.0008(6) -0.0021(6)
C25 0.0190(9) 0.0243(8) 0.0259(9) -0.0078(7) -0.0027(7) -0.0020(6)
C26 0.0218(9) 0.0199(8) 0.0412(11) -0.0106(7) -0.0005(8) -0.0020(7)
C27 0.0195(9) 0.0175(8) 0.0432(11) 0.0023(7) -0.0016(8) 0.0008(6)
C28 0.0194(9) 0.0277(9) 0.0261(9) 0.0032(7) -0.0024(7) 0.0002(7)
C29 0.0187(8) 0.0203(8) 0.0218(9) -0.0030(7) 0.0005(7) -0.0008(6)
N1 0.0297(8) 0.0185(7) 0.0205(7) -0.0035(6) -0.0009(6) -0.0010(6)
N2 0.0193(7) 0.0262(7) 0.0221(8) 0.0000(6) -0.0020(6) -0.0049(6)
N3 0.0151(7) 0.0174(6) 0.0207(7) -0.0036(5) -0.0020(5) -0.0011(5)
O001 0.0246(6) 0.0233(6) 0.0173(6) 0.0002(5) -0.0063(5) -0.0057(5)

loop_
_atom_type_symbol
_atom_type_description
_atom_type_scat_dispersion_real
_atom_type_scat_dispersion_imag
_atom_type_scat_source
C C 0.0033 0.0016 'International Tables Vol C Tables 4.2.6.8 and 6.1.1.4'
H H 0.0000 0.0000 'International Tables Vol C Tables 4.2.6.8 and 6.1.1.4'
N N 0.0061 0.0033 'International Tables Vol C Tables 4.2.6.8 and 6.1.1.4'
O O 0.0106 0.0060 'International Tables Vol C Tables 4.2.6.8 and 6.1.1.4'

loop_
_geom_angle_atom_site_label_1
_geom_angle_atom_site_label_2
_geom_angle_atom_site_label_3
_geom_angle
_geom_angle_site_symmetry_1
_geom_angle_site_symmetry_3
C2 C1 C6 119.42(14) . .
C2 C1 N3 118.18(14) . .
C6 C1 N3 122.40(13) . .
C3 C2 C1 121.97(15) . .
C3 C2 H2 119.0 . .
C1 C2 H2 119.0 . .
C2 C3 C4 119.30(15) . .
C2 C3 H3 120.3 . .
C4 C3 H3 120.3 . .
C5 C4 C3 119.50(15) . .
C5 C4 H4 120.2 . .
C3 C4 H4 120.2 . .
C4 C5 C6 122.41(15) . .
C4 C5 H5 118.8 . .
C6 C5 H5 118.8 . .
C5 C6 C1 117.32(14) . .
C5 C6 C7 116.34(13) . .
C1 C6 C7 126.30(13) . .
O001 C7 C17 109.69(13) . .
O001 C7 C6 104.99(11) . .
C17 C7 C6 118.80(12) . .
O001 C7 C8 110.55(12) . .
C17 C7 C8 101.05(12) . .
C6 C7 C8 111.77(13) . .
C9 C8 C12 119.04(14) . .
C9 C8 C7 130.17(14) . .
C12 C8 C7 110.73(14) . .
C8 C9 C10 117.15(15) . .
C8 C9 H9 121.4 . .
C10 C9 H9 121.4 . .
C11 C10 C9 119.52(16) . .
C11 C10 H10 120.2 . .
C9 C10 H10 120.2 . .
N1 C11 C10 124.41(15) . .
N1 C11 H11 117.8 . .
C10 C11 H11 117.8 . .
N1 C12 C8 124.75(15) . .
N1 C12 C13 126.50(14) . .
C8 C12 C13 108.75(13) . .
N2 C13 C17 125.89(15) . .
N2 C13 C12 125.81(14) . .
C17 C13 C12 108.30(14) . .
N2 C14 C15 123.94(15) . .
N2 C14 H14 118.0 . .
C15 C14 H14 118.0 . .
C16 C15 C14 120.11(16) . .
C16 C15 H15 119.9 . .
C14 C15 H15 119.9 . .
C17 C16 C15 117.18(15) . .
C17 C16 H16 121.4 . .
C15 C16 H16 121.4 . .
C16 C17 C13 118.19(15) . .
C16 C17 C7 130.83(14) . .
C13 C17 C7 110.70(13) . .
C19 C18 C23 119.25(14) . .
C19 C18 N3 121.79(14) . .
C23 C18 N3 118.95(14) . .
C20 C19 C18 120.21(15) . .
C20 C19 H19 119.9 . .
C18 C19 H19 119.9 . .
C19 C20 C21 120.46(17) . .
C19 C20 H20 119.8 . .
C21 C20 H20 119.8 . .
C22 C21 C20 119.53(15) . .
C22 C21 H21 120.2 . .
C20 C21 H21 120.2 . .
C21 C22 C23 120.66(16) . .
C21 C22 H22 119.7 . .
C23 C22 H22 119.7 . .
C22 C23 C18 119.87(16) . .
C22 C23 H23 120.1 . .
C18 C23 H23 120.1 . .
C25 C24 C29 119.75(14) . .
C25 C24 N3 118.56(14) . .
C29 C24 N3 121.56(14) . .
C24 C25 C26 119.85(16) . .
C24 C25 H25 120.1 . .
C26 C25 H25 120.1 . .
C27 C26 C25 120.21(16) . .
C27 C26 H26 119.9 . .
C25 C26 H26 119.9 . .
C28 C27 C26 119.81(15) . .
C28 C27 H27 120.1 . .
C26 C27 H27 120.1 . .
C27 C28 C29 120.44(16) . .
C27 C28 H28 119.8 . .
C29 C28 H28 119.8 . .
C28 C29 C24 119.93(15) . .
C28 C29 H29 120.0 . .
C24 C29 H29 120.0 . .
C12 N1 C11 115.06(14) . .
C13 N2 C14 114.69(14) . .
C18 N3 C1 117.27(12) . .
C18 N3 C24 117.15(12) . .
C1 N3 C24 115.01(12) . .
C7 O001 H001 109.5 . .

loop_
_geom_bond_atom_site_label_1
_geom_bond_atom_site_label_2
_geom_bond_distance
_geom_bond_site_symmetry_2
C1 C2 1.396(2) .
C1 C6 1.409(2) .
C1 N3 1.436(2) .
C2 C3 1.376(2) .
C2 H2 0.9300 .
C3 C4 1.387(2) .
C3 H3 0.9300 .
C4 C5 1.381(2) .
C4 H4 0.9300 .
C5 C6 1.406(2) .
C5 H5 0.9300 .
C6 C7 1.530(2) .
C7 O001 1.4377(18) .
C7 C17 1.530(2) .
C7 C8 1.531(2) .
C8 C9 1.385(2) .
C8 C12 1.394(2) .
C9 C10 1.391(2) .
C9 H9 0.9300 .
C10 C11 1.385(3) .
C10 H10 0.9300 .
C11 N1 1.345(2) .
C11 H11 0.9300 .
C12 N1 1.3405(19) .
C12 C13 1.475(2) .
C13 N2 1.338(2) .
C13 C17 1.400(2) .
C14 N2 1.342(2) .
C14 C15 1.393(2) .
C14 H14 0.9300 .
C15 C16 1.391(2) .
C15 H15 0.9300 .
C16 C17 1.383(2) .
C16 H16 0.9300 .
C18 C19 1.394(2) .
C18 C23 1.399(2) .
C18 N3 1.4277(19) .
C19 C20 1.386(2) .
C19 H19 0.9300 .
C20 C21 1.386(3) .
C20 H20 0.9300 .
C21 C22 1.384(3) .
C21 H21 0.9300 .
C22 C23 1.387(2) .
C22 H22 0.9300 .
C23 H23 0.9300 .
C24 C25 1.391(2) .
C24 C29 1.392(2) .
C24 N3 1.4362(19) .
C25 C26 1.393(2) .
C25 H25 0.9300 .
C26 C27 1.388(3) .
C26 H26 0.9300 .
C27 C28 1.381(2) .
C27 H27 0.9300 .
C28 C29 1.390(2) .
C28 H28 0.9300 .
C29 H29 0.9300 .
O001 H001 0.8200 .

loop_
_geom_torsion_atom_site_label_1
_geom_torsion_atom_site_label_2
_geom_torsion_atom_site_label_3
_geom_torsion_atom_site_label_4
_geom_torsion
_geom_torsion_site_symmetry_1
_geom_torsion_site_symmetry_2
_geom_torsion_site_symmetry_3
_geom_torsion_site_symmetry_4
C6 C1 C2 C3 1.6(2) . . . .
N3 C1 C2 C3 -177.91(15) . . . .
C1 C2 C3 C4 1.1(3) . . . .
C2 C3 C4 C5 -2.2(3) . . . .
C3 C4 C5 C6 0.7(3) . . . .
C4 C5 C6 C1 1.9(2) . . . .
C4 C5 C6 C7 179.60(15) . . . .
C2 C1 C6 C5 -3.0(2) . . . .
N3 C1 C6 C5 176.49(14) . . . .
C2 C1 C6 C7 179.57(15) . . . .
N3 C1 C6 C7 -1.0(2) . . . .
C5 C6 C7 O001 33.46(18) . . . .
C1 C6 C7 O001 -149.06(15) . . . .
C5 C6 C7 C17 156.49(14) . . . .
C1 C6 C7 C17 -26.0(2) . . . .
C5 C6 C7 C8 -86.43(16) . . . .
C1 C6 C7 C8 91.05(18) . . . .
O001 C7 C8 C9 -67.3(2) . . . .
C17 C7 C8 C9 176.65(16) . . . .
C6 C7 C8 C9 49.3(2) . . . .
O001 C7 C8 C12 109.83(14) . . . .
C17 C7 C8 C12 -6.27(16) . . . .
C6 C7 C8 C12 -133.61(14) . . . .
C12 C8 C9 C10 0.3(2) . . . .
C7 C8 C9 C10 177.19(15) . . . .
C8 C9 C10 C11 -1.9(2) . . . .
C9 C10 C11 N1 1.3(3) . . . .
C9 C8 C12 N1 2.2(2) . . . .
C7 C8 C12 N1 -175.24(14) . . . .
C9 C8 C12 C13 -178.83(14) . . . .
C7 C8 C12 C13 3.72(17) . . . .
N1 C12 C13 N2 -0.5(3) . . . .
C8 C12 C13 N2 -179.41(15) . . . .
N1 C12 C13 C17 179.74(15) . . . .
C8 C12 C13 C17 0.80(17) . . . .
N2 C14 C15 C16 -0.4(3) . . . .
C14 C15 C16 C17 1.2(2) . . . .
C15 C16 C17 C13 -1.3(2) . . . .
C15 C16 C17 C7 -174.53(15) . . . .
N2 C13 C17 C16 0.7(2) . . . .
C12 C13 C17 C16 -179.53(14) . . . .
N2 C13 C17 C7 175.20(14) . . . .
C12 C13 C17 C7 -5.01(17) . . . .
O001 C7 C17 C16 63.7(2) . . . .
C6 C7 C17 C16 -57.0(2) . . . .
C8 C7 C17 C16 -179.62(16) . . . .
O001 C7 C17 C13 -109.96(14) . . . .
C6 C7 C17 C13 129.37(14) . . . .
C8 C7 C17 C13 6.77(16) . . . .
C23 C18 C19 C20 1.1(2) . . . .
N3 C18 C19 C20 -178.73(14) . . . .
C18 C19 C20 C21 -0.7(2) . . . .
C19 C20 C21 C22 -0.4(3) . . . .
C20 C21 C22 C23 1.1(3) . . . .
C21 C22 C23 C18 -0.6(2) . . . .
C19 C18 C23 C22 -0.5(2) . . . .
N3 C18 C23 C22 179.40(14) . . . .
C29 C24 C25 C26 -1.2(2) . . . .
N3 C24 C25 C26 174.83(15) . . . .
C24 C25 C26 C27 0.5(3) . . . .
C25 C26 C27 C28 0.7(3) . . . .
C26 C27 C28 C29 -1.2(3) . . . .
C27 C28 C29 C24 0.6(2) . . . .
C25 C24 C29 C28 0.6(2) . . . .
N3 C24 C29 C28 -175.28(14) . . . .
C8 C12 N1 C11 -2.8(2) . . . .
C13 C12 N1 C11 178.40(15) . . . .
C10 C11 N1 C12 1.0(2) . . . .
C17 C13 N2 C14 0.1(2) . . . .
C12 C13 N2 C14 -179.63(14) . . . .
C15 C14 N2 C13 -0.3(2) . . . .
C19 C18 N3 C1 -22.4(2) . . . .
C23 C18 N3 C1 157.78(14) . . . .
C19 C18 N3 C24 120.67(16) . . . .
C23 C18 N3 C24 -59.19(19) . . . .
C2 C1 N3 C18 109.31(16) . . . .
C6 C1 N3 C18 -70.16(19) . . . .
C2 C1 N3 C24 -34.5(2) . . . .
C6 C1 N3 C24 146.05(15) . . . .
C25 C24 N3 C18 160.05(14) . . . .
C29 C24 N3 C18 -24.0(2) . . . .
C25 C24 N3 C1 -56.10(19) . . . .
C29 C24 N3 C1 119.81(16) . . . .
